data_7022197
loop_
_publ_author_name
'Song, Li-Cheng'
'Li, Qian-Li'
'Feng, Zhan-Heng'
'Sun, Xiao-Jing'
'Xie, Zhao-Jun'
'Song, Hai-Bin'

_publ_section_title
;
 Synthesis, characterization, and electrochemical properties of diiron
 propaneditellurolate (PDTe) complexes as active site models of
 [FeFe]-hydrogenases.
;
_journal_issue 5
_journal_name_full 'Dalton transactions (Cambridge, England : 2003)'
_journal_page_first 1612
_journal_page_last 1626
_journal_paper_doi 10.1039/c2dt31976d
_journal_volume 42
_journal_year 2013
_chemical_formula_moiety 'C26 H21 Fe2 O5 P Te2'
_chemical_formula_sum 'C26 H21 Fe2 O5 P Te2'
_chemical_formula_weight 811.30
_chemical_name_systematic
;
?
;
_space_group_IT_number 2
_symmetry_cell_setting triclinic
_symmetry_space_group_name_Hall '-P 1'
_symmetry_space_group_name_H-M 'P -1'
_atom_sites_solution_hydrogens geom
_atom_sites_solution_primary direct
_atom_sites_solution_secondary difmap
_audit_creation_method SHELXL-97
_cell_angle_alpha 69.674(8)
_cell_angle_beta 85.100(10)
_cell_angle_gamma 77.068(9)
_cell_formula_units_Z 2
_cell_length_a 9.2220(10)
_cell_length_b 11.4110(13)
_cell_length_c 13.8480(15)
_cell_measurement_reflns_used 4525
_cell_measurement_temperature 113(2)
_cell_measurement_theta_max 28.00
_cell_measurement_theta_min 1.90
_cell_volume 1331.8(3)
_computing_cell_refinement 'CrystalClear-SM Expert 2.0 r2'
_computing_data_collection 'CrystalClear-SM Expert 2.0 r2 (Rigaku, 2009)'
_computing_data_reduction 'CrystalClear-SM Expert 2.0 r2'
_computing_molecular_graphics 'CrystalStructure 4.0'
_computing_publication_material 'CrystalStructure 4.0 (Rigaku, 2009)'
_computing_structure_refinement 'SHELXL-97 (Sheldrick, 2008)'
_computing_structure_solution 'SHELXS-97 (Sheldrick, 2008)'
_diffrn_ambient_temperature 113(2)
_diffrn_measured_fraction_theta_full 0.991
_diffrn_measured_fraction_theta_max 0.991
_diffrn_measurement_device_type 'Rigaku Saturn724 CCD camera'
_diffrn_measurement_method \w
_diffrn_radiation_monochromator multilayer
_diffrn_radiation_source 'rotating anode'
_diffrn_radiation_type MoK\a
_diffrn_radiation_wavelength 0.71075
_diffrn_reflns_av_R_equivalents 0.0380
_diffrn_reflns_av_sigmaI/netI 0.0520
_diffrn_reflns_limit_h_max 12
_diffrn_reflns_limit_h_min -12
_diffrn_reflns_limit_k_max 14
_diffrn_reflns_limit_k_min -14
_diffrn_reflns_limit_l_max 18
_diffrn_reflns_limit_l_min -18
_diffrn_reflns_number 17026
_diffrn_reflns_theta_full 27.85
_diffrn_reflns_theta_max 27.85
_diffrn_reflns_theta_min 1.57
_exptl_absorpt_coefficient_mu 3.332
_exptl_absorpt_correction_T_max 0.9364
_exptl_absorpt_correction_T_min 0.8783
_exptl_absorpt_correction_type multi-scan
_exptl_absorpt_process_details CrystalClear
_exptl_crystal_colour colorless
_exptl_crystal_density_diffrn 2.023
_exptl_crystal_density_method 'not measured'
_exptl_crystal_description prism
_exptl_crystal_F_000 776
_exptl_crystal_size_max 0.04
_exptl_crystal_size_mid 0.02
_exptl_crystal_size_min 0.02
_refine_diff_density_max 0.994
_refine_diff_density_min -0.715
_refine_diff_density_rms 0.140
_refine_ls_extinction_method none
_refine_ls_goodness_of_fit_ref 1.037
_refine_ls_hydrogen_treatment constr
_refine_ls_matrix_type full
_refine_ls_number_parameters 325
_refine_ls_number_reflns 6259
_refine_ls_number_restraints 0
_refine_ls_restrained_S_all 1.037
_refine_ls_R_factor_all 0.0467
_refine_ls_R_factor_gt 0.0360
_refine_ls_shift/su_max 0.001
_refine_ls_shift/su_mean 0.000
_refine_ls_structure_factor_coef Fsqd
_refine_ls_weighting_details 'calc w=1/[\s^2^(Fo^2^)+(0.0223P)^2^+0.0000P] where P=(Fo^2^+2Fc^2^)/3'
_refine_ls_weighting_scheme calc
_refine_ls_wR_factor_gt 0.0569
_refine_ls_wR_factor_ref 0.0607
_reflns_number_gt 5312
_reflns_number_total 6259
_reflns_threshold_expression >2sigma(I)
_cod_data_source_file c2dt31976d.txt
_cod_data_source_block shelxl
_cod_database_code 7022197

loop_
_symmetry_equiv_pos_as_xyz
'x, y, z'
'-x, -y, -z'

loop_
_atom_site_label
_atom_site_type_symbol
_atom_site_fract_x
_atom_site_fract_y
_atom_site_fract_z
_atom_site_U_iso_or_equiv
_atom_site_adp_type
_atom_site_occupancy
_atom_site_symmetry_multiplicity
_atom_site_calc_flag
_atom_site_refinement_flags
Te1 Te 1.06264(2) 0.47291(2) 0.855769(17) 0.01724(6) Uani 1 1 d .
Te2 Te 0.97073(3) 0.67178(2) 0.605057(17) 0.01971(7) Uani 1 1 d .
Fe1 Fe 0.83533(5) 0.64624(5) 0.77707(4) 0.01426(11) Uani 1 1 d .
Fe2 Fe 0.92649(5) 0.45008(5) 0.71241(4) 0.01768(12) Uani 1 1 d .
P1 P 0.84811(9) 0.83000(8) 0.79803(7) 0.01419(18) Uani 1 1 d .
O1 O 0.6813(3) 0.5205(3) 0.9650(2) 0.0290(6) Uani 1 1 d .
O2 O 0.5557(3) 0.7136(2) 0.6680(2) 0.0276(6) Uani 1 1 d .
O3 O 0.7796(3) 0.2699(3) 0.8740(2) 0.0389(7) Uani 1 1 d .
O4 O 1.1730(3) 0.2753(3) 0.6517(2) 0.0326(7) Uani 1 1 d .
O5 O 0.7035(3) 0.4872(3) 0.5600(2) 0.0306(7) Uani 1 1 d .
C1 C 0.7446(4) 0.5734(3) 0.8930(3) 0.0187(8) Uani 1 1 d .
C2 C 0.6670(4) 0.6915(3) 0.7099(3) 0.0200(8) Uani 1 1 d .
C3 C 0.8387(4) 0.3405(4) 0.8112(3) 0.0258(9) Uani 1 1 d .
C4 C 1.0764(4) 0.3440(4) 0.6745(3) 0.0241(8) Uani 1 1 d .
C5 C 0.7901(4) 0.4739(3) 0.6192(3) 0.0225(8) Uani 1 1 d .
C6 C 1.2786(4) 0.5098(4) 0.7918(3) 0.0260(9) Uani 1 1 d .
H6A H 1.2985 0.5801 0.8115 0.031 Uiso 1 1 calc R
H6B H 1.3551 0.4327 0.8253 0.031 Uiso 1 1 calc R
C7 C 1.3006(4) 0.5442(4) 0.6766(3) 0.0264(9) Uani 1 1 d .
H7A H 1.2776 0.4763 0.6550 0.032 Uiso 1 1 calc R
H7B H 1.4063 0.5478 0.6594 0.032 Uiso 1 1 calc R
C8 C 1.2034(4) 0.6714(4) 0.6167(3) 0.0266(9) Uani 1 1 d .
H8A H 1.2450 0.7010 0.5462 0.032 Uiso 1 1 calc R
H8B H 1.2101 0.7345 0.6496 0.032 Uiso 1 1 calc R
C9 C 1.0336(4) 0.8670(3) 0.7814(3) 0.0157(7) Uani 1 1 d .
C10 C 1.1433(4) 0.7881(3) 0.8546(3) 0.0196(8) Uani 1 1 d .
H10 H 1.1186 0.7203 0.9120 0.023 Uiso 1 1 calc R
C11 C 1.2865(4) 0.8095(4) 0.8426(3) 0.0245(9) Uani 1 1 d .
H11 H 1.3594 0.7575 0.8929 0.029 Uiso 1 1 calc R
C12 C 1.3246(4) 0.9055(4) 0.7585(3) 0.0265(9) Uani 1 1 d .
H12 H 1.4235 0.9190 0.7506 0.032 Uiso 1 1 calc R
C13 C 1.2195(4) 0.9816(4) 0.6860(3) 0.0243(8) Uani 1 1 d .
H13 H 1.2467 1.0470 0.6277 0.029 Uiso 1 1 calc R
C14 C 1.0732(4) 0.9643(3) 0.6968(3) 0.0198(8) Uani 1 1 d .
H14 H 1.0009 1.0185 0.6468 0.024 Uiso 1 1 calc R
C15 C 0.7852(4) 0.8466(3) 0.9234(2) 0.0150(7) Uani 1 1 d .
C16 C 0.8642(4) 0.8893(3) 0.9812(3) 0.0181(8) Uani 1 1 d .
H16 H 0.9585 0.9090 0.9575 0.022 Uiso 1 1 calc R
C17 C 0.8058(4) 0.9032(3) 1.0732(3) 0.0212(8) Uani 1 1 d .
H17 H 0.8608 0.9317 1.1124 0.025 Uiso 1 1 calc R
C18 C 0.6689(4) 0.8761(3) 1.1082(3) 0.0205(8) Uani 1 1 d .
H18 H 0.6301 0.8848 1.1717 0.025 Uiso 1 1 calc R
C19 C 0.5881(4) 0.8361(3) 1.0506(3) 0.0205(8) Uani 1 1 d .
H19 H 0.4923 0.8195 1.0736 0.025 Uiso 1 1 calc R
C20 C 0.6465(4) 0.8200(3) 0.9591(3) 0.0178(7) Uani 1 1 d .
H20 H 0.5913 0.7907 0.9206 0.021 Uiso 1 1 calc R
C21 C 0.7328(4) 0.9782(3) 0.7118(3) 0.0166(7) Uani 1 1 d .
C22 C 0.6862(4) 1.0845(3) 0.7425(3) 0.0211(8) Uani 1 1 d .
H22 H 0.7167 1.0821 0.8071 0.025 Uiso 1 1 calc R
C23 C 0.5949(4) 1.1949(3) 0.6790(3) 0.0229(8) Uani 1 1 d .
H23 H 0.5636 1.2670 0.7008 0.028 Uiso 1 1 calc R
C24 C 0.5497(4) 1.2001(4) 0.5844(3) 0.0254(9) Uani 1 1 d .
H24 H 0.4856 1.2745 0.5420 0.030 Uiso 1 1 calc R
C25 C 0.5991(4) 1.0955(3) 0.5526(3) 0.0236(8) Uani 1 1 d .
H25 H 0.5707 1.0990 0.4872 0.028 Uiso 1 1 calc R
C26 C 0.6901(4) 0.9853(3) 0.6155(3) 0.0190(8) Uani 1 1 d .
H26 H 0.7233 0.9143 0.5925 0.023 Uiso 1 1 calc R

loop_
_atom_site_aniso_label
_atom_site_aniso_U_11
_atom_site_aniso_U_22
_atom_site_aniso_U_33
_atom_site_aniso_U_23
_atom_site_aniso_U_13
_atom_site_aniso_U_12
Te1 0.01817(13) 0.01737(13) 0.01607(12) -0.00534(9) -0.00198(9) -0.00326(9)
Te2 0.02629(14) 0.01941(13) 0.01373(12) -0.00546(10) 0.00292(10) -0.00671(10)
Fe1 0.0156(3) 0.0155(3) 0.0124(2) -0.0049(2) 0.00000(19) -0.0043(2)
Fe2 0.0220(3) 0.0168(3) 0.0163(3) -0.0071(2) 0.0000(2) -0.0059(2)
P1 0.0138(4) 0.0165(5) 0.0129(4) -0.0054(4) 0.0004(3) -0.0040(4)
O1 0.0305(15) 0.0338(17) 0.0225(14) -0.0058(13) 0.0085(12) -0.0155(13)
O2 0.0231(15) 0.0312(16) 0.0303(16) -0.0110(13) -0.0094(12) -0.0048(12)
O3 0.0502(19) 0.0442(19) 0.0303(17) -0.0108(15) 0.0072(14) -0.0318(15)
O4 0.0345(16) 0.0269(16) 0.0379(17) -0.0187(14) -0.0019(13) 0.0037(13)
O5 0.0332(16) 0.0352(17) 0.0287(16) -0.0144(13) -0.0100(13) -0.0079(13)
C1 0.0177(18) 0.0204(19) 0.0183(18) -0.0074(16) -0.0030(15) -0.0021(15)
C2 0.029(2) 0.0149(19) 0.0165(18) -0.0060(15) 0.0029(16) -0.0061(15)
C3 0.027(2) 0.031(2) 0.026(2) -0.0138(18) -0.0055(17) -0.0117(18)
C4 0.034(2) 0.021(2) 0.0171(19) -0.0037(16) -0.0053(17) -0.0083(17)
C5 0.028(2) 0.018(2) 0.023(2) -0.0081(16) 0.0048(17) -0.0083(16)
C6 0.0138(18) 0.032(2) 0.036(2) -0.0173(19) 0.0016(16) -0.0049(16)
C7 0.023(2) 0.028(2) 0.035(2) -0.0196(19) 0.0089(17) -0.0069(17)
C8 0.020(2) 0.034(2) 0.032(2) -0.0158(19) 0.0110(17) -0.0147(17)
C9 0.0146(17) 0.0162(18) 0.0206(18) -0.0105(15) 0.0015(14) -0.0055(14)
C10 0.0192(19) 0.020(2) 0.0227(19) -0.0116(16) -0.0018(15) -0.0039(15)
C11 0.0158(19) 0.029(2) 0.035(2) -0.0209(19) 0.0005(16) -0.0026(16)
C12 0.019(2) 0.033(2) 0.040(2) -0.027(2) 0.0084(17) -0.0101(17)
C13 0.028(2) 0.024(2) 0.028(2) -0.0155(17) 0.0131(17) -0.0132(17)
C14 0.0223(19) 0.0191(19) 0.0194(19) -0.0084(15) 0.0044(15) -0.0060(15)
C15 0.0174(18) 0.0116(17) 0.0132(16) -0.0024(14) 0.0009(14) -0.0010(14)
C16 0.0176(18) 0.0173(19) 0.0225(19) -0.0086(15) 0.0009(15) -0.0070(14)
C17 0.024(2) 0.025(2) 0.0188(19) -0.0105(16) -0.0015(15) -0.0077(16)
C18 0.024(2) 0.020(2) 0.0161(18) -0.0083(15) 0.0051(15) -0.0020(15)
C19 0.0143(18) 0.020(2) 0.024(2) -0.0061(16) 0.0053(15) -0.0008(15)
C20 0.0163(18) 0.0202(19) 0.0197(18) -0.0094(15) -0.0010(14) -0.0046(15)
C21 0.0150(17) 0.0157(18) 0.0162(17) -0.0023(14) 0.0011(14) -0.0029(14)
C22 0.0212(19) 0.024(2) 0.0182(18) -0.0066(16) 0.0002(15) -0.0056(16)
C23 0.026(2) 0.0147(19) 0.024(2) -0.0048(16) 0.0076(16) -0.0022(15)
C24 0.0191(19) 0.022(2) 0.026(2) 0.0007(17) 0.0027(16) -0.0018(16)
C25 0.028(2) 0.025(2) 0.0164(18) -0.0006(16) -0.0050(16) -0.0099(16)
C26 0.0201(19) 0.0188(19) 0.0199(18) -0.0078(15) 0.0015(15) -0.0063(15)

loop_
_atom_type_symbol
_atom_type_description
_atom_type_scat_dispersion_real
_atom_type_scat_dispersion_imag
_atom_type_scat_source
C C 0.0033 0.0016 'International Tables Vol C Tables 4.2.6.8 and 6.1.1.4'
H H 0.0000 0.0000 'International Tables Vol C Tables 4.2.6.8 and 6.1.1.4'
O O 0.0106 0.0060 'International Tables Vol C Tables 4.2.6.8 and 6.1.1.4'
P P 0.1023 0.0942 'International Tables Vol C Tables 4.2.6.8 and 6.1.1.4'
Te Te -0.5308 1.6751 'International Tables Vol C Tables 4.2.6.8 and 6.1.1.4'
Fe Fe 0.3463 0.8444 'International Tables Vol C Tables 4.2.6.8 and 6.1.1.4'

loop_
_geom_angle_atom_site_label_1
_geom_angle_atom_site_label_2
_geom_angle_atom_site_label_3
_geom_angle
C6 Te1 Fe2 106.05(10)
C6 Te1 Fe1 116.55(10)
Fe2 Te1 Fe1 62.089(18)
C8 Te2 Fe1 111.63(10)
C8 Te2 Fe2 108.09(10)
Fe1 Te2 Fe2 62.182(18)
C2 Fe1 C1 90.41(16)
C2 Fe1 P1 101.08(12)
C1 Fe1 P1 100.30(12)
C2 Fe1 Te2 87.86(11)
C1 Fe1 Te2 159.11(12)
P1 Fe1 Te2 100.46(3)
C2 Fe1 Te1 148.55(12)
C1 Fe1 Te1 84.76(11)
P1 Fe1 Te1 110.36(3)
Te2 Fe1 Te1 85.901(19)
C2 Fe1 Fe2 91.71(11)
C1 Fe1 Fe2 100.25(12)
P1 Fe1 Fe2 155.65(3)
Te2 Fe1 Fe2 59.024(18)
Te1 Fe1 Fe2 58.904(17)
C3 Fe2 C5 92.73(16)
C3 Fe2 C4 101.57(18)
C5 Fe2 C4 100.21(16)
C3 Fe2 Te1 86.92(11)
C5 Fe2 Te1 162.15(12)
C4 Fe2 Te1 97.34(11)
C3 Fe2 Te2 154.51(13)
C5 Fe2 Te2 86.90(12)
C4 Fe2 Te2 103.58(12)
Te1 Fe2 Te2 85.830(19)
C3 Fe2 Fe1 96.74(12)
C5 Fe2 Fe1 103.40(12)
C4 Fe2 Fe1 149.24(12)
Te1 Fe2 Fe1 59.007(17)
Te2 Fe2 Fe1 58.794(18)
C9 P1 C15 103.56(15)
C9 P1 C21 102.73(15)
C15 P1 C21 99.41(15)
C9 P1 Fe1 115.22(11)
C15 P1 Fe1 116.64(11)
C21 P1 Fe1 116.95(12)
O1 C1 Fe1 174.7(3)
O2 C2 Fe1 175.9(3)
O3 C3 Fe2 178.8(3)
O4 C4 Fe2 179.0(3)
O5 C5 Fe2 178.9(3)
C7 C6 Te1 117.8(2)
C7 C6 H6A 107.9
Te1 C6 H6A 107.9
C7 C6 H6B 107.9
Te1 C6 H6B 107.9
H6A C6 H6B 107.2
C6 C7 C8 112.8(3)
C6 C7 H7A 109.0
C8 C7 H7A 109.0
C6 C7 H7B 109.0
C8 C7 H7B 109.0
H7A C7 H7B 107.8
C7 C8 Te2 116.1(3)
C7 C8 H8A 108.3
Te2 C8 H8A 108.3
C7 C8 H8B 108.3
Te2 C8 H8B 108.3
H8A C8 H8B 107.4
C14 C9 C10 119.0(3)
C14 C9 P1 122.9(3)
C10 C9 P1 118.0(3)
C11 C10 C9 119.9(4)
C11 C10 H10 120.0
C9 C10 H10 120.0
C12 C11 C10 120.6(4)
C12 C11 H11 119.7
C10 C11 H11 119.7
C13 C12 C11 119.9(3)
C13 C12 H12 120.0
C11 C12 H12 120.0
C12 C13 C14 121.0(4)
C12 C13 H13 119.5
C14 C13 H13 119.5
C9 C14 C13 119.6(3)
C9 C14 H14 120.2
C13 C14 H14 120.2
C20 C15 C16 118.7(3)
C20 C15 P1 117.0(3)
C16 C15 P1 124.2(3)
C17 C16 C15 120.3(3)
C17 C16 H16 119.9
C15 C16 H16 119.9
C18 C17 C16 120.6(3)
C18 C17 H17 119.7
C16 C17 H17 119.7
C17 C18 C19 119.7(3)
C17 C18 H18 120.2
C19 C18 H18 120.2
C18 C19 C20 120.1(3)
C18 C19 H19 119.9
C20 C19 H19 119.9
C19 C20 C15 120.5(3)
C19 C20 H20 119.7
C15 C20 H20 119.7
C22 C21 C26 118.7(3)
C22 C21 P1 120.4(3)
C26 C21 P1 120.9(3)
C21 C22 C23 120.4(3)
C21 C22 H22 119.8
C23 C22 H22 119.8
C24 C23 C22 120.6(3)
C24 C23 H23 119.7
C22 C23 H23 119.7
C25 C24 C23 119.0(3)
C25 C24 H24 120.5
C23 C24 H24 120.5
C24 C25 C26 120.7(3)
C24 C25 H25 119.6
C26 C25 H25 119.6
C25 C26 C21 120.5(3)
C25 C26 H26 119.7
C21 C26 H26 119.7

loop_
_geom_bond_atom_site_label_1
_geom_bond_atom_site_label_2
_geom_bond_distance
Te1 C6 2.178(3)
Te1 Fe2 2.5528(6)
Te1 Fe1 2.5555(6)
Te2 C8 2.165(3)
Te2 Fe1 2.5476(6)
Te2 Fe2 2.5538(6)
Fe1 C2 1.760(4)
Fe1 C1 1.766(4)
Fe1 P1 2.2438(10)
Fe1 Fe2 2.6344(7)
Fe2 C3 1.779(4)
Fe2 C5 1.789(4)
Fe2 C4 1.794(4)
P1 C9 1.830(3)
P1 C15 1.843(3)
P1 C21 1.851(3)
O1 C1 1.158(4)
O2 C2 1.156(4)
O3 C3 1.153(4)
O4 C4 1.149(4)
O5 C5 1.142(4)
C6 C7 1.512(5)
C6 H6A 0.9900
C6 H6B 0.9900
C7 C8 1.519(5)
C7 H7A 0.9900
C7 H7B 0.9900
C8 H8A 0.9900
C8 H8B 0.9900
C9 C14 1.394(5)
C9 C10 1.413(5)
C10 C11 1.383(5)
C10 H10 0.9500
C11 C12 1.377(5)
C11 H11 0.9500
C12 C13 1.373(5)
C12 H12 0.9500
C13 C14 1.395(5)
C13 H13 0.9500
C14 H14 0.9500
C15 C20 1.391(5)
C15 C16 1.391(5)
C16 C17 1.386(5)
C16 H16 0.9500
C17 C18 1.375(5)
C17 H17 0.9500
C18 C19 1.380(5)
C18 H18 0.9500
C19 C20 1.389(5)
C19 H19 0.9500
C20 H20 0.9500
C21 C22 1.390(5)
C21 C26 1.393(5)
C22 C23 1.397(5)
C22 H22 0.9500
C23 C24 1.387(5)
C23 H23 0.9500
C24 C25 1.383(5)
C24 H24 0.9500
C25 C26 1.391(5)
C25 H25 0.9500
C26 H26 0.9500

loop_
_geom_torsion_atom_site_label_1
_geom_torsion_atom_site_label_2
_geom_torsion_atom_site_label_3
_geom_torsion_atom_site_label_4
_geom_torsion
C8 Te2 Fe1 C2 167.03(16)
Fe2 Te2 Fe1 C2 -93.28(11)
C8 Te2 Fe1 C1 -107.4(3)
Fe2 Te2 Fe1 C1 -7.7(3)
C8 Te2 Fe1 P1 66.15(11)
Fe2 Te2 Fe1 P1 165.85(3)
C8 Te2 Fe1 Te1 -43.81(11)
Fe2 Te2 Fe1 Te1 55.881(18)
C8 Te2 Fe1 Fe2 -99.70(11)
C6 Te1 Fe1 C2 118.0(2)
Fe2 Te1 Fe1 C2 23.1(2)
C6 Te1 Fe1 C1 -159.82(16)
Fe2 Te1 Fe1 C1 105.30(11)
C6 Te1 Fe1 P1 -60.76(12)
Fe2 Te1 Fe1 P1 -155.64(4)
C6 Te1 Fe1 Te2 38.89(11)
Fe2 Te1 Fe1 Te2 -55.989(18)
C6 Te1 Fe1 Fe2 94.88(11)
C6 Te1 Fe2 C3 148.28(17)
Fe1 Te1 Fe2 C3 -99.76(13)
C6 Te1 Fe2 C5 -122.4(4)
Fe1 Te1 Fe2 C5 -10.4(4)
C6 Te1 Fe2 C4 47.01(16)
Fe1 Te1 Fe2 C4 158.97(12)
C6 Te1 Fe2 Te2 -56.17(11)
Fe1 Te1 Fe2 Te2 55.791(18)
C6 Te1 Fe2 Fe1 -111.96(11)
C8 Te2 Fe2 C3 123.3(3)
Fe1 Te2 Fe2 C3 17.9(3)
C8 Te2 Fe2 C5 -146.86(16)
Fe1 Te2 Fe2 C5 107.71(12)
C8 Te2 Fe2 C4 -47.10(16)
Fe1 Te2 Fe2 C4 -152.54(12)
C8 Te2 Fe2 Te1 49.45(11)
Fe1 Te2 Fe2 Te1 -55.981(17)
C8 Te2 Fe2 Fe1 105.44(11)
C2 Fe1 Fe2 C3 -85.88(16)
C1 Fe1 Fe2 C3 4.85(16)
P1 Fe1 Fe2 C3 151.98(14)
Te2 Fe1 Fe2 C3 -172.36(12)
Te1 Fe1 Fe2 C3 82.29(12)
C2 Fe1 Fe2 C5 8.56(16)
C1 Fe1 Fe2 C5 99.29(16)
P1 Fe1 Fe2 C5 -113.58(14)
Te2 Fe1 Fe2 C5 -77.91(12)
Te1 Fe1 Fe2 C5 176.74(12)
C2 Fe1 Fe2 C4 147.7(3)
C1 Fe1 Fe2 C4 -121.6(3)
P1 Fe1 Fe2 C4 25.6(2)
Te2 Fe1 Fe2 C4 61.2(2)
Te1 Fe1 Fe2 C4 -44.1(2)
C2 Fe1 Fe2 Te1 -168.17(12)
C1 Fe1 Fe2 Te1 -77.45(11)
P1 Fe1 Fe2 Te1 69.69(8)
Te2 Fe1 Fe2 Te1 105.349(19)
C2 Fe1 Fe2 Te2 86.48(11)
C1 Fe1 Fe2 Te2 177.20(11)
P1 Fe1 Fe2 Te2 -35.66(8)
Te1 Fe1 Fe2 Te2 -105.349(19)
C2 Fe1 P1 C9 -140.06(17)
C1 Fe1 P1 C9 127.48(16)
Te2 Fe1 P1 C9 -50.20(13)
Te1 Fe1 P1 C9 39.28(13)
Fe2 Fe1 P1 C9 -19.65(16)
C2 Fe1 P1 C15 98.19(17)
C1 Fe1 P1 C15 5.73(16)
Te2 Fe1 P1 C15 -171.95(12)
Te1 Fe1 P1 C15 -82.47(12)
Fe2 Fe1 P1 C15 -141.40(13)
C2 Fe1 P1 C21 -19.21(17)
C1 Fe1 P1 C21 -111.67(17)
Te2 Fe1 P1 C21 70.65(12)
Te1 Fe1 P1 C21 160.13(12)
Fe2 Fe1 P1 C21 101.20(14)
C2 Fe1 C1 O1 53(4)
P1 Fe1 C1 O1 155(4)
Te2 Fe1 C1 O1 -32(4)
Te1 Fe1 C1 O1 -96(4)
Fe2 Fe1 C1 O1 -38(4)
C1 Fe1 C2 O2 -55(4)
P1 Fe1 C2 O2 -155(4)
Te2 Fe1 C2 O2 104(4)
Te1 Fe1 C2 O2 26(5)
Fe2 Fe1 C2 O2 46(4)
C5 Fe2 C3 O3 -6(18)
C4 Fe2 C3 O3 -107(18)
Te1 Fe2 C3 O3 156(18)
Te2 Fe2 C3 O3 83(18)
Fe1 Fe2 C3 O3 98(18)
C3 Fe2 C4 O4 -53(20)
C5 Fe2 C4 O4 -148(20)
Te1 Fe2 C4 O4 35(20)
Te2 Fe2 C4 O4 122(20)
Fe1 Fe2 C4 O4 72(20)
C3 Fe2 C5 O5 -55(18)
C4 Fe2 C5 O5 48(18)
Te1 Fe2 C5 O5 -143(18)
Te2 Fe2 C5 O5 151(18)
Fe1 Fe2 C5 O5 -152(18)
Fe2 Te1 C6 C7 13.0(3)
Fe1 Te1 C6 C7 -53.4(3)
Te1 C6 C7 C8 65.6(4)
C6 C7 C8 Te2 -76.0(4)
Fe1 Te2 C8 C7 70.8(3)
Fe2 Te2 C8 C7 4.3(3)
C15 P1 C9 C14 -122.7(3)
C21 P1 C9 C14 -19.5(3)
Fe1 P1 C9 C14 108.8(3)
C15 P1 C9 C10 61.3(3)
C21 P1 C9 C10 164.4(3)
Fe1 P1 C9 C10 -67.3(3)
C14 C9 C10 C11 1.2(5)
P1 C9 C10 C11 177.4(3)
C9 C10 C11 C12 -1.5(5)
C10 C11 C12 C13 0.6(5)
C11 C12 C13 C14 0.8(5)
C10 C9 C14 C13 0.1(5)
P1 C9 C14 C13 -175.9(3)
C12 C13 C14 C9 -1.1(5)
C9 P1 C15 C20 -178.1(3)
C21 P1 C15 C20 76.3(3)
Fe1 P1 C15 C20 -50.4(3)
C9 P1 C15 C16 5.0(3)
C21 P1 C15 C16 -100.7(3)
Fe1 P1 C15 C16 132.7(3)
C20 C15 C16 C17 0.8(5)
P1 C15 C16 C17 177.7(3)
C15 C16 C17 C18 -0.5(5)
C16 C17 C18 C19 -0.7(5)
C17 C18 C19 C20 1.7(5)
C18 C19 C20 C15 -1.4(5)
C16 C15 C20 C19 0.1(5)
P1 C15 C20 C19 -177.0(3)
C9 P1 C21 C22 -78.6(3)
C15 P1 C21 C22 27.7(3)
Fe1 P1 C21 C22 154.2(2)
C9 P1 C21 C26 101.9(3)
C15 P1 C21 C26 -151.8(3)
Fe1 P1 C21 C26 -25.4(3)
C26 C21 C22 C23 1.8(5)
P1 C21 C22 C23 -177.8(3)
C21 C22 C23 C24 -0.1(5)
C22 C23 C24 C25 -1.5(5)
C23 C24 C25 C26 1.5(5)
C24 C25 C26 C21 0.1(5)
C22 C21 C26 C25 -1.8(5)
P1 C21 C26 C25 177.8(3)
